data_2014768
loop_
_publ_author_name
'Lan He'
'Yu-Mei Liu'
'Wei Zhang'
'Qing-Hua Chen'

_publ_section_title
;Two new chiral nucleoside analogues:
 (4<i>R</i>,5<i>R</i>)-4-(4,6-dimethylpyrimidin-2-ylsulfanyl)-5-[(2<i>S</i>,5<i>R</i>)-2-isopropyl-5-methylcyclohexyloxy]-2,3,4,5-tetrahydrofuran-2-one
 and
 (4<i>R</i>,5<i>R</i>)-5-[(2<i>S</i>,5<i>R</i>)-isopropyl-5-methylcyclohexyloxy]-4-(4-methyl-1,3-thiazol-2-ylamino)-2,3,4,5-tetrahydrofuran-2-one
;
_journal_issue 6
_journal_name_full 'Acta Crystallographica Section C'
_journal_page_first o390
_journal_page_last o392
_journal_paper_doi 10.1107/S0108270105007833
_journal_volume 61
_journal_year 2005
_chemical_formula_iupac 'C18 H28 N2 O3 S'
_chemical_formula_moiety 'C18 H28 N2 O3 S'
_chemical_formula_sum 'C18 H28 N2 O3 S'
_chemical_formula_weight 352.48
_chemical_melting_point 467.4(9)
_chemical_name_systematic
;
(4R,5R)-5-[(2S,5R)-2-isopropyl-5-methylcyclohexyloxy)-4-(4-methyl-1,3-
thiazol-2-ylamino)-2,3,4,5-tetrahydrofuran-2-one
;
_space_group_IT_number 19
_symmetry_cell_setting orthorhombic
_symmetry_space_group_name_Hall 'P 2ac 2ab'
_symmetry_space_group_name_H-M 'P 21 21 21'
_atom_sites_solution_hydrogens geom
_atom_sites_solution_primary direct
_atom_sites_solution_secondary difmap
_cell_angle_alpha 90.00
_cell_angle_beta 90.00
_cell_angle_gamma 90.00
_cell_formula_units_Z 4
_cell_length_a 8.841(3)
_cell_length_b 11.203(3)
_cell_length_c 19.692(6)
_cell_measurement_reflns_used 826
_cell_measurement_temperature 293(2)
_cell_measurement_theta_max 23.13
_cell_measurement_theta_min 3.10
_cell_volume 1950.4(10)
_computing_cell_refinement SMART
_computing_data_collection 'SMART (Bruker, 1999)'
_computing_data_reduction 'SAINT (Bruker, 1999)'
_computing_molecular_graphics 'SHELXTL (Bruker, 1997)'
_computing_publication_material SHELXTL
_computing_structure_refinement 'SHELXL97 (Sheldrick, 1997)'
_computing_structure_solution 'SHELXS97 (Sheldrick, 1997)'
_diffrn_ambient_temperature 293(2)
_diffrn_measured_fraction_theta_full 0.997
_diffrn_measured_fraction_theta_max 0.997
_diffrn_measurement_device_type 'Bruker SMART CCD area-detector'
_diffrn_measurement_method '\f and \w'
_diffrn_radiation_monochromator graphite
_diffrn_radiation_source 'fine-focus sealed tube'
_diffrn_radiation_type MoK\a
_diffrn_radiation_wavelength 0.71073
_diffrn_reflns_av_R_equivalents 0.0308
_diffrn_reflns_av_sigmaI/netI 0.0362
_diffrn_reflns_limit_h_max 11
_diffrn_reflns_limit_h_min -7
_diffrn_reflns_limit_k_max 14
_diffrn_reflns_limit_k_min -13
_diffrn_reflns_limit_l_max 17
_diffrn_reflns_limit_l_min -24
_diffrn_reflns_number 11333
_diffrn_reflns_theta_full 26.45
_diffrn_reflns_theta_max 26.45
_diffrn_reflns_theta_min 2.09
_diffrn_standards_decay_% 0
_diffrn_standards_number 0
_exptl_absorpt_coefficient_mu 0.183
_exptl_absorpt_correction_T_max 0.970
_exptl_absorpt_correction_T_min 0.913
_exptl_absorpt_correction_type multi-scan
_exptl_absorpt_process_details '(SADABS; Sheldrick, 1996)'
_exptl_crystal_colour yellow
_exptl_crystal_density_diffrn 1.200
_exptl_crystal_density_meas ?
_exptl_crystal_density_method 'not measured'
_exptl_crystal_description prism
_exptl_crystal_F_000 760
_exptl_crystal_size_max 0.34
_exptl_crystal_size_mid 0.22
_exptl_crystal_size_min 0.18
_refine_diff_density_max 0.156
_refine_diff_density_min -0.173
_refine_ls_abs_structure_details 'Flack (1983), with how many Friedel pairs'
_refine_ls_abs_structure_Flack -0.03(8)
_refine_ls_extinction_method none
_refine_ls_goodness_of_fit_ref 1.059
_refine_ls_hydrogen_treatment constr
_refine_ls_matrix_type full
_refine_ls_number_parameters 221
_refine_ls_number_reflns 3997
_refine_ls_number_restraints 1
_refine_ls_restrained_S_all 1.059
_refine_ls_R_factor_all 0.0641
_refine_ls_R_factor_gt 0.0418
_refine_ls_shift/su_max 0.013
_refine_ls_shift/su_mean 0.001
_refine_ls_structure_factor_coef Fsqd
_refine_ls_weighting_details 'calc w = 1/[\s^2^(Fo^2^)+(0.0472P)^2^+0.1182P] where P=(Fo^2^+2Fc^2^)/3'
_refine_ls_weighting_scheme calc
_refine_ls_wR_factor_gt 0.0897
_refine_ls_wR_factor_ref 0.0985
_reflns_number_gt 2992
_reflns_number_total 3997
_reflns_threshold_expression I>2\s(I)
_cod_data_source_file av1224.cif
_cod_data_source_block II
_cod_depositor_comments
;
The following automatic conversions were performed:
'_symmetry_cell_setting' value 'Orthorhombic' changed to 'orthorhombic'
according to '/home/saulius/struct/CIF-dictionaries/cif_core.dic'
dictionary named 'cif_core.dic' version 2.4.1 from 2010-06-29.

Automatic conversion script
Id: cif_fix_enum 1527 2010-12-29 10:47:43Z saulius 

The following automatic conversions were performed:

'_chemical_melting_point' value '466.5-468.3' was changed to
'467.4(9)' - the average value was taken and precision was estimated.

Automatic conversion script
Id: cif_fix_values 1646 2011-03-28 12:23:43Z adriana 

The following automatic conversions were performed:

'_chemical_melting_point' value '466.5-468.3' was changed to
'467.4(9)' - the average value was taken and precision was
estimated.

'_symmetry_cell_setting' value 'Orthorhombic' changed to
'orthorhombic' according to
/home/saulius/struct/CIF-dictionaries/cif_core.dic dictionary named
'cif_core.dic' version 2.4.1 from 2010-06-29.

Automatic conversion script
Id: cif_fix_values 1715 2011-07-08 13:25:40Z adriana 

The following automatic conversions were performed:

'_exptl_crystal_density_meas' value 'not measured' was changed to '?'
- the value is perceived as not measured.

Automatic conversion script
Id: cif_fix_values 3008 2015-01-20 13:52:24Z robertas 
;
_cod_original_cell_volume 1950.3(10)
_cod_database_code 2014768

loop_
_symmetry_equiv_pos_as_xyz
'x, y, z'
'-x+1/2, -y, z+1/2'
'-x, y+1/2, -z+1/2'
'x+1/2, -y+1/2, -z'

loop_
_atom_site_label
_atom_site_fract_x
_atom_site_fract_y
_atom_site_fract_z
_atom_site_U_iso_or_equiv
_atom_site_adp_type
_atom_site_calc_flag
_atom_site_refinement_flags
_atom_site_occupancy
_atom_site_disorder_assembly
_atom_site_disorder_group
_atom_site_type_symbol
S1 -0.14879(8) 0.22367(6) 0.22496(4) 0.0693(2) Uani d . 1 . . S
N1 0.0071(2) 0.32833(17) 0.12363(9) 0.0540(5) Uani d . 1 . . N
H1 -0.0308 0.2749 0.0973 0.065 Uiso calc R 1 . . H
N2 0.0458(2) 0.39337(16) 0.23518(9) 0.0497(4) Uani d . 1 . . N
O1 0.32722(17) 0.33004(13) 0.05899(8) 0.0572(4) Uani d . 1 . . O
O2 0.2752(2) 0.30145(18) -0.05033(9) 0.0882(6) Uani d . 1 . . O
O3 0.34001(15) 0.50952(11) 0.11756(7) 0.0452(3) Uani d . 1 . . O
C1 0.2406(3) 0.3434(2) 0.00327(12) 0.0560(6) Uani d . 1 . . C
C2 0.1045(3) 0.4157(2) 0.01931(10) 0.0513(5) Uani d . 1 . . C
H2A 0.0139 0.3777 0.0019 0.062 Uiso calc R 1 . . H
H2B 0.1127 0.4950 -0.0001 0.062 Uiso calc R 1 . . H
C3 0.1008(2) 0.42168(19) 0.09624(10) 0.0426(5) Uani d . 1 . . C
H3 0.0665 0.5003 0.1118 0.051 Uiso calc R 1 . . H
C4 0.2669(2) 0.40099(18) 0.11472(11) 0.0449(5) Uani d . 1 . . C
H4 0.2759 0.3582 0.1580 0.054 Uiso calc R 1 . . H
C5 0.4856(2) 0.50793(18) 0.15171(10) 0.0411(5) Uani d . 1 . . C
H5 0.5394 0.4342 0.1400 0.049 Uiso calc R 1 . . H
C6 0.5742(2) 0.6141(2) 0.12578(11) 0.0494(5) Uani d . 1 . . C
H6 0.5156 0.6853 0.1376 0.059 Uiso calc R 1 . . H
C7 0.7230(3) 0.6217(3) 0.16558(14) 0.0796(8) Uani d . 1 . . C
H7A 0.7842 0.5520 0.1555 0.095 Uiso calc R 1 . . H
H7B 0.7787 0.6917 0.1509 0.095 Uiso calc R 1 . . H
C8 0.6973(4) 0.6288(3) 0.24116(13) 0.0850(9) Uani d . 1 . . C
H8A 0.6435 0.7019 0.2517 0.102 Uiso calc R 1 . . H
H8B 0.7942 0.6314 0.2642 0.102 Uiso calc R 1 . . H
C9 0.6075(3) 0.5236(2) 0.26728(11) 0.0640(6) Uani d . 1 . . C
H9 0.6671 0.4513 0.2591 0.077 Uiso calc R 1 . . H
C10 0.4604(2) 0.5124(2) 0.22740(11) 0.0570(6) Uani d . 1 . . C
H10A 0.4082 0.4405 0.2416 0.068 Uiso calc R 1 . . H
H10B 0.3959 0.5799 0.2380 0.068 Uiso calc R 1 . . H
C11 0.5946(3) 0.6162(2) 0.04876(12) 0.0617(6) Uani d . 1 . . C
H11 0.4945 0.6016 0.0290 0.074 Uiso calc R 1 . . H
C12 0.6960(4) 0.5201(4) 0.02260(15) 0.1237(15) Uani d . 1 . . C
H12A 0.6963 0.5216 -0.0261 0.186 Uiso calc R 1 . . H
H12B 0.6601 0.4439 0.0380 0.186 Uiso calc R 1 . . H
H12C 0.7969 0.5329 0.0391 0.186 Uiso calc R 1 . . H
C13 0.6448(6) 0.7383(4) 0.02369(15) 0.1303(16) Uani d . 1 . . C
H13A 0.7458 0.7541 0.0393 0.196 Uiso calc R 1 . . H
H13B 0.5776 0.7983 0.0410 0.196 Uiso calc R 1 . . H
H13C 0.6429 0.7397 -0.0251 0.196 Uiso calc R 1 . . H
C14 0.5763(4) 0.5313(4) 0.34349(13) 0.1102(12) Uani d . 1 . . C
H14A 0.5131 0.5991 0.3526 0.165 Uiso calc R 1 . . H
H14B 0.6702 0.5397 0.3675 0.165 Uiso calc R 1 . . H
H14C 0.5260 0.4599 0.3582 0.165 Uiso calc R 1 . . H
C15 -0.0212(2) 0.32530(19) 0.19166(11) 0.0479(5) Uani d . 1 . . C
C16 -0.0043(3) 0.3657(2) 0.30031(11) 0.0546(6) Uani d . 1 . . C
C17 -0.1064(3) 0.2785(2) 0.30402(13) 0.0653(6) Uani d . 1 . . C
H17 -0.1491 0.2509 0.3442 0.078 Uiso calc R 1 . . H
C18 0.0602(4) 0.4356(3) 0.35836(12) 0.0815(9) Uani d . 1 . . C
H18A 0.0235 0.5162 0.3565 0.122 Uiso calc R 1 . . H
H18B 0.1686 0.4357 0.3553 0.122 Uiso calc R 1 . . H
H18C 0.0298 0.3996 0.4005 0.122 Uiso calc R 1 . . H

loop_
_atom_site_aniso_label
_atom_site_aniso_U_11
_atom_site_aniso_U_22
_atom_site_aniso_U_33
_atom_site_aniso_U_12
_atom_site_aniso_U_13
_atom_site_aniso_U_23
S1 0.0646(4) 0.0651(4) 0.0783(4) -0.0231(3) 0.0202(3) -0.0026(3)
N1 0.0498(11) 0.0667(12) 0.0454(10) -0.0211(10) 0.0031(9) -0.0102(9)
N2 0.0503(10) 0.0568(10) 0.0418(10) -0.0091(9) 0.0029(8) 0.0002(8)
O1 0.0433(8) 0.0552(9) 0.0733(10) 0.0090(7) 0.0017(8) -0.0080(8)
O2 0.0916(14) 0.1071(15) 0.0658(12) 0.0254(12) 0.0211(11) -0.0296(11)
O3 0.0340(7) 0.0455(8) 0.0562(8) -0.0017(6) -0.0077(7) 0.0043(7)
C1 0.0530(14) 0.0582(14) 0.0568(14) 0.0021(12) 0.0065(13) -0.0054(12)
C2 0.0473(12) 0.0646(14) 0.0421(12) 0.0068(11) 0.0030(10) -0.0014(10)
C3 0.0367(10) 0.0521(12) 0.0389(11) -0.0020(9) 0.0019(8) -0.0029(9)
C4 0.0395(11) 0.0464(11) 0.0487(12) -0.0028(10) -0.0008(10) 0.0053(10)
C5 0.0339(10) 0.0433(11) 0.0463(11) 0.0039(9) -0.0041(9) 0.0000(9)
C6 0.0425(12) 0.0519(12) 0.0537(13) -0.0044(10) -0.0042(10) 0.0000(10)
C7 0.0581(16) 0.110(2) 0.0708(17) -0.0362(16) -0.0157(14) 0.0111(16)
C8 0.085(2) 0.097(2) 0.0740(19) -0.0230(17) -0.0324(16) -0.0075(16)
C9 0.0639(15) 0.0769(16) 0.0511(13) 0.0088(14) -0.0087(12) -0.0038(12)
C10 0.0495(13) 0.0745(15) 0.0470(12) 0.0027(12) 0.0018(11) 0.0004(12)
C11 0.0524(14) 0.0797(16) 0.0531(14) -0.0112(13) -0.0006(11) 0.0075(12)
C12 0.105(3) 0.196(4) 0.070(2) 0.060(3) 0.0264(19) 0.003(2)
C13 0.173(4) 0.138(3) 0.080(2) -0.076(3) -0.007(2) 0.038(2)
C14 0.127(3) 0.156(3) 0.0478(16) 0.008(3) -0.0198(18) -0.0037(18)
C15 0.0389(11) 0.0500(12) 0.0548(13) -0.0058(10) 0.0061(10) -0.0004(10)
C16 0.0561(13) 0.0581(14) 0.0496(13) 0.0041(12) 0.0088(11) 0.0081(10)
C17 0.0657(16) 0.0673(15) 0.0630(15) 0.0017(14) 0.0214(12) 0.0155(13)
C18 0.106(2) 0.096(2) 0.0426(14) -0.0075(18) 0.0019(14) 0.0019(13)

loop_
_atom_type_symbol
_atom_type_description
_atom_type_scat_dispersion_real
_atom_type_scat_dispersion_imag
_atom_type_scat_source
C C 0.0033 0.0016 'International Tables Vol C Tables 4.2.6.8 and 6.1.1.4'
H H 0.0000 0.0000 'International Tables Vol C Tables 4.2.6.8 and 6.1.1.4'
N N 0.0061 0.0033 'International Tables Vol C Tables 4.2.6.8 and 6.1.1.4'
O O 0.0106 0.0060 'International Tables Vol C Tables 4.2.6.8 and 6.1.1.4'
S S 0.1246 0.1234 'International Tables Vol C Tables 4.2.6.8 and 6.1.1.4'

loop_
_geom_angle_atom_site_label_1
_geom_angle_atom_site_label_2
_geom_angle_atom_site_label_3
_geom_angle
_geom_angle_publ_flag
C17 S1 C15 88.06(11) no
C15 N1 C3 119.47(17) no
C15 N1 H1 120.0 no
C3 N1 H1 120.0 no
C15 N2 C16 109.52(18) no
C1 O1 C4 110.18(16) no
C4 O3 C5 115.06(14) no
O2 C1 O1 122.0(2) no
O2 C1 C2 127.6(2) no
O1 C1 C2 110.39(19) no
C1 C2 C3 104.74(18) no
C1 C2 H2A 110.8 no
C3 C2 H2A 110.8 no
C1 C2 H2B 110.8 no
C3 C2 H2B 110.8 no
H2A C2 H2B 108.9 no
N1 C3 C2 110.78(18) y
N1 C3 C4 110.69(17) y
C2 C3 C4 102.12(17) y
N1 C3 H3 111.1 no
C2 C3 H3 111.1 no
C4 C3 H3 111.1 no
O3 C4 O1 109.90(16) no
O3 C4 C3 109.03(17) no
O1 C4 C3 104.76(16) no
O3 C4 H4 111.0 no
O1 C4 H4 111.0 no
C3 C4 H4 111.0 no
O3 C5 C10 109.11(16) no
O3 C5 C6 107.03(15) no
C10 C5 C6 112.57(17) no
O3 C5 H5 109.3 no
C10 C5 H5 109.3 no
C6 C5 H5 109.3 no
C5 C6 C11 114.12(18) no
C5 C6 C7 108.40(18) no
C11 C6 C7 113.9(2) no
C5 C6 H6 106.6 no
C11 C6 H6 106.6 no
C7 C6 H6 106.6 no
C8 C7 C6 112.2(2) no
C8 C7 H7A 109.2 no
C6 C7 H7A 109.2 no
C8 C7 H7B 109.2 no
C6 C7 H7B 109.2 no
H7A C7 H7B 107.9 no
C7 C8 C9 112.0(2) no
C7 C8 H8A 109.2 no
C9 C8 H8A 109.2 no
C7 C8 H8B 109.2 no
C9 C8 H8B 109.2 no
H8A C8 H8B 107.9 no
C8 C9 C10 109.7(2) no
C8 C9 C14 112.7(2) no
C10 C9 C14 110.9(2) no
C8 C9 H9 107.8 no
C10 C9 H9 107.8 no
C14 C9 H9 107.8 no
C5 C10 C9 112.71(18) no
C5 C10 H10A 109.1 no
C9 C10 H10A 109.1 no
C5 C10 H10B 109.1 no
C9 C10 H10B 109.1 no
H10A C10 H10B 107.8 no
C12 C11 C13 111.2(3) no
C12 C11 C6 113.7(2) no
C13 C11 C6 111.8(2) no
C12 C11 H11 106.6 no
C13 C11 H11 106.6 no
C6 C11 H11 106.6 no
C11 C12 H12A 109.5 no
C11 C12 H12B 109.5 no
H12A C12 H12B 109.5 no
C11 C12 H12C 109.5 no
H12A C12 H12C 109.5 no
H12B C12 H12C 109.5 no
C11 C13 H13A 109.5 no
C11 C13 H13B 109.5 no
H13A C13 H13B 109.5 no
C11 C13 H13C 109.5 no
H13A C13 H13C 109.5 no
H13B C13 H13C 109.5 no
C9 C14 H14A 109.5 no
C9 C14 H14B 109.5 no
H14A C14 H14B 109.5 no
C9 C14 H14C 109.5 no
H14A C14 H14C 109.5 no
H14B C14 H14C 109.5 no
N2 C15 N1 123.60(19) no
N2 C15 S1 115.84(17) no
N1 C15 S1 120.53(16) no
C17 C16 N2 115.4(2) no
C17 C16 C18 126.8(2) no
N2 C16 C18 117.8(2) no
C16 C17 S1 111.15(18) no
C16 C17 H17 124.5 no
S1 C17 H17 124.5 no
C16 C18 H18A 109.5 no
C16 C18 H18B 109.5 no
H18A C18 H18B 109.5 no
C16 C18 H18C 109.5 no
H18A C18 H18C 109.5 no
H18B C18 H18C 109.5 no

loop_
_geom_bond_atom_site_label_1
_geom_bond_atom_site_label_2
_geom_bond_site_symmetry_2
_geom_bond_distance
_geom_bond_publ_flag
S1 C17 . 1.715(3) y
S1 C15 . 1.732(2) y
N1 C15 . 1.363(3) y
N1 C3 . 1.439(3) y
N1 H1 . 0.8600 no
N2 C15 . 1.291(3) y
N2 C16 . 1.392(3) y
O1 C1 . 1.347(3) no
O1 C4 . 1.456(3) no
O2 C1 . 1.195(3) no
O3 C4 . 1.378(2) no
O3 C5 . 1.452(2) no
C1 C2 . 1.484(3) no
C2 C3 . 1.517(3) no
C2 H2A . 0.9700 no
C2 H2B . 0.9700 no
C3 C4 . 1.531(3) no
C3 H3 . 0.9800 no
C4 H4 . 0.9800 no
C5 C10 . 1.508(3) no
C5 C6 . 1.513(3) no
C5 H5 . 0.9800 no
C6 C11 . 1.527(3) no
C6 C7 . 1.534(3) no
C6 H6 . 0.9800 no
C7 C8 . 1.508(4) no
C7 H7A . 0.9700 no
C7 H7B . 0.9700 no
C8 C9 . 1.511(4) no
C8 H8A . 0.9700 no
C8 H8B . 0.9700 no
C9 C10 . 1.524(3) no
C9 C14 . 1.528(3) no
C9 H9 . 0.9800 no
C10 H10A . 0.9700 no
C10 H10B . 0.9700 no
C11 C12 . 1.493(4) no
C11 C13 . 1.521(4) no
C11 H11 . 0.9800 no
C12 H12A . 0.9600 no
C12 H12B . 0.9600 no
C12 H12C . 0.9600 no
C13 H13A . 0.9600 no
C13 H13B . 0.9600 no
C13 H13C . 0.9600 no
C14 H14A . 0.9600 no
C14 H14B . 0.9600 no
C14 H14C . 0.9600 no
C16 C17 . 1.332(3) y
C16 C18 . 1.498(3) no
C17 H17 . 0.9300 no
C18 H18A . 0.9600 no
C18 H18B . 0.9600 no
C18 H18C . 0.9600 no

loop_
_geom_hbond_atom_site_label_D
_geom_hbond_atom_site_label_H
_geom_hbond_atom_site_label_A
_geom_hbond_site_symmetry_A
_geom_hbond_distance_DH
_geom_hbond_distance_HA
_geom_hbond_distance_DA
_geom_hbond_angle_DHA
_geom_hbond_publ_flag
N1 H1 O2 4_455 0.860 2.130 2.898(2) 149 yes
C10 H10B S1 3_555 0.97 2.81 3.751(3) 163 yes

loop_
_geom_torsion_atom_site_label_1
_geom_torsion_atom_site_label_2
_geom_torsion_atom_site_label_3
_geom_torsion_atom_site_label_4
_geom_torsion
_geom_torsion_publ_flag
C4 O1 C1 O2 173.7(2) no
C4 O1 C1 C2 -5.8(2) no
O2 C1 C2 C3 168.0(3) no
O1 C1 C2 C3 -12.4(2) no
C15 N1 C3 C2 -174.26(19) no
C15 N1 C3 C4 73.2(2) y
C1 C2 C3 N1 -93.8(2) no
C1 C2 C3 C4 24.1(2) y
C5 O3 C4 O1 -81.46(19) no
C5 O3 C4 C3 164.24(15) y
C1 O1 C4 O3 -95.47(19) no
C1 O1 C4 C3 21.5(2) y
N1 C3 C4 O3 -151.98(16) y
C2 C3 C4 O3 90.1(2) y
N1 C3 C4 O1 90.43(18) y
C2 C3 C4 O1 -27.5(2) y
C4 O3 C5 C10 -80.7(2) no
C4 O3 C5 C6 157.22(16) no
O3 C5 C6 C11 -57.0(2) no
C10 C5 C6 C11 -176.81(19) no
O3 C5 C6 C7 174.89(19) no
C10 C5 C6 C7 55.1(3) no
C5 C6 C7 C8 -56.1(3) no
C11 C6 C7 C8 175.6(2) on
C6 C7 C8 C9 57.5(3) no
C7 C8 C9 C10 -54.2(3) no
C7 C8 C9 C14 -178.3(3) no
O3 C5 C10 C9 -174.29(19) no
C6 C5 C10 C9 -55.7(3) no
C8 C9 C10 C5 53.4(3) no
C14 C9 C10 C5 178.5(2) no
C5 C6 C11 C12 -68.7(3) no
C7 C6 C11 C12 56.5(3) no
C5 C6 C11 C13 164.4(3) no
C7 C6 C11 C13 -70.3(3) no
C16 N2 C15 N1 -178.0(2) no
C16 N2 C15 S1 0.1(2) no
C3 N1 C15 N2 -8.6(3) no
C3 N1 C15 S1 173.32(16) no
C17 S1 C15 N2 -0.16(18) no
C17 S1 C15 N1 178.03(19) no
C15 N2 C16 C17 0.1(3) no
C15 N2 C16 C18 -179.8(2) no
N2 C16 C17 S1 -0.2(3) no
C18 C16 C17 S1 179.7(2) no
C15 S1 C17 C16 0.19(19) no

loop_
_cod_related_entry_id
_cod_related_entry_database
_cod_related_entry_code
1 ChemSpider 21181101
